data_4027930
loop_
_publ_author_name
'Nana Xin'
'Xiaobing Yang'
'Zishuo Zhou'
'Jianxin Zhang'
'Showxin Zhang'
'Liangbing Gan'

_publ_section_title
;
 Synthesis of C60(O)3: An Open-Cage Fullerene with a Ketolactone Moiety on
 the Orifice
;
_journal_name_full 'Journal of Organic Chemistry'
_journal_page_first 1157
_journal_page_last 1162
_journal_paper_doi 10.1021/jo3026302
_journal_volume 78
_journal_year 2013
_chemical_formula_sum 'C76 H42 O13'
_chemical_formula_weight 1163.10
_chemical_name_systematic
; 
 ? 
;
_space_group_IT_number 14
_symmetry_cell_setting monoclinic
_symmetry_space_group_name_Hall '-P 2ybc'
_symmetry_space_group_name_H-M 'P 1 21/c 1'
_atom_sites_solution_hydrogens geom
_atom_sites_solution_primary direct
_atom_sites_solution_secondary difmap
_audit_creation_method SHELXL-97
_cell_angle_alpha 90.00
_cell_angle_beta 99.25(3)
_cell_angle_gamma 90.00
_cell_formula_units_Z 4
_cell_length_a 19.674(4)
_cell_length_b 14.365(3)
_cell_length_c 20.551(4)
_cell_measurement_reflns_used 23657
_cell_measurement_temperature 143(2)
_cell_measurement_theta_max 24.00
_cell_measurement_theta_min 2.11
_cell_volume 5733(2)
_computing_cell_refinement Rapid-AUTO
_computing_data_collection 'Rapid-AUTO (Rigaku,2000)'
_computing_data_reduction 'CrystalStructure (Rigaku/MSC,2000)'
_computing_molecular_graphics 'Siemens SHELXTL V4.2,(Sheldrick,1990)'
_computing_publication_material SHELXL-97,(Sheldrick,1997)
_computing_structure_refinement SHELXL-97,(Sheldrick,1997)
_computing_structure_solution SHELXS-97,(Sheldrick,1997)
_diffrn_ambient_temperature 293(2)
_diffrn_detector_area_resol_mean 10.00
_diffrn_measured_fraction_theta_full 0.970
_diffrn_measured_fraction_theta_max 0.970
_diffrn_measurement_device_type 'Rigaku RAXIS RAPID IP'
_diffrn_measurement_method \W
_diffrn_radiation_monochromator graphite
_diffrn_radiation_source 'fine-focus sealed tube'
_diffrn_radiation_type MoK\a
_diffrn_radiation_wavelength 0.71073
_diffrn_reflns_av_R_equivalents 0.0763
_diffrn_reflns_av_sigmaI/netI 0.1590
_diffrn_reflns_limit_h_max 22
_diffrn_reflns_limit_h_min -22
_diffrn_reflns_limit_k_max 16
_diffrn_reflns_limit_k_min -16
_diffrn_reflns_limit_l_max 23
_diffrn_reflns_limit_l_min -23
_diffrn_reflns_number 23657
_diffrn_reflns_theta_full 24.00
_diffrn_reflns_theta_max 24.00
_diffrn_reflns_theta_min 2.11
_diffrn_standards_decay_% 0
_diffrn_standards_interval_count 0
_diffrn_standards_interval_time 0
_diffrn_standards_number 0
_exptl_absorpt_coefficient_mu 0.092
_exptl_absorpt_correction_T_max 0.989
_exptl_absorpt_correction_T_min 0.946
_exptl_absorpt_correction_type empirical
_exptl_absorpt_process_details
; 
                                  HIGASHI, T. (1995). Abscor-empirical
                                  Absorption Correction based on Fourier
                                  Series Approximation.
                                  Rigaku Corporation,Tokyo,Japan.
;
_exptl_crystal_colour red
_exptl_crystal_density_diffrn 1.348
_exptl_crystal_description block
_exptl_crystal_F_000 2408
_exptl_crystal_size_max 0.60
_exptl_crystal_size_mid 0.50
_exptl_crystal_size_min 0.12
_refine_diff_density_max 0.289
_refine_diff_density_min -0.204
_refine_diff_density_rms 0.044
_refine_ls_extinction_method none
_refine_ls_goodness_of_fit_ref 1.007
_refine_ls_hydrogen_treatment constr
_refine_ls_matrix_type full
_refine_ls_number_parameters 793
_refine_ls_number_reflns 8739
_refine_ls_number_restraints 0
_refine_ls_restrained_S_all 1.007
_refine_ls_R_factor_all 0.1990
_refine_ls_R_factor_gt 0.0733
_refine_ls_shift/su_max 0.000
_refine_ls_shift/su_mean 0.000
_refine_ls_structure_factor_coef Fsqd
_refine_ls_weighting_details 'calc w=1/[\s^2^(Fo^2^)+(0.0410P)^2^+0.0000P] where P=(Fo^2^+2Fc^2^)/3'
_refine_ls_weighting_scheme calc
_refine_ls_wR_factor_gt 0.1356
_refine_ls_wR_factor_ref 0.1565
_reflns_number_gt 2878
_reflns_number_total 8739
_reflns_threshold_expression >2sigma(I)
_cod_data_source_file jo3026302_si_002.cif
_cod_data_source_block a
_cod_database_code 4027930

loop_
_symmetry_equiv_pos_as_xyz
'x, y, z'
'-x, y+1/2, -z+1/2'
'-x, -y, -z'
'x, -y-1/2, z-1/2'

loop_
_atom_site_label
_atom_site_type_symbol
_atom_site_fract_x
_atom_site_fract_y
_atom_site_fract_z
_atom_site_U_iso_or_equiv
_atom_site_adp_type
_atom_site_occupancy
_atom_site_symmetry_multiplicity
_atom_site_calc_flag
_atom_site_refinement_flags
O1 O 0.2900(5) 0.2859(4) 0.3159(3) 0.190(3) Uani 1 1 d .
O2 O 0.3734(2) 0.3799(3) 0.2227(2) 0.1026(14) Uani 1 1 d .
H2 H 0.4023 0.3475 0.2453 0.154 Uiso 1 1 calc R
O3 O 0.3820(3) 0.2217(4) 0.2749(3) 0.143(2) Uani 1 1 d .
H3 H 0.3895 0.1733 0.2561 0.215 Uiso 1 1 calc R
O4 O 0.25757(19) 0.5169(3) 0.28251(17) 0.0790(12) Uani 1 1 d .
O5 O 0.22053(19) 0.5586(3) 0.33396(19) 0.0792(12) Uani 1 1 d .
O6 O 0.2025(2) 0.5815(3) 0.08786(17) 0.0805(12) Uani 1 1 d .
O7 O 0.23216(18) 0.6292(3) 0.15037(18) 0.0683(11) Uani 1 1 d .
O8 O 0.2800(2) 0.3699(3) -0.02123(17) 0.1023(15) Uani 1 1 d .
O9 O 0.2984(2) 0.4667(3) -0.00061(19) 0.0986(14) Uani 1 1 d .
O10 O 0.3768(2) 0.1678(3) 0.1103(2) 0.1040(14) Uani 1 1 d .
O11 O 0.3760(3) 0.0644(4) 0.0913(3) 0.151(2) Uani 1 1 d .
C1 C -0.0519(3) 0.1800(5) 0.0826(4) 0.0707(18) Uani 1 1 d .
C2 C -0.0569(3) 0.2061(6) 0.1472(4) 0.078(2) Uani 1 1 d .
C3 C -0.0252(4) 0.1403(5) 0.1929(5) 0.081(2) Uani 1 1 d .
C4 C 0.0035(4) 0.0686(5) 0.1542(3) 0.0660(18) Uani 1 1 d .
C5 C -0.0123(3) 0.0911(4) 0.0869(4) 0.0751(19) Uani 1 1 d .
C6 C 0.0313(4) 0.0741(4) 0.0438(3) 0.0695(18) Uani 1 1 d .
C7 C 0.0415(4) 0.1417(5) -0.0047(3) 0.0654(17) Uani 1 1 d .
C8 C 0.0102(3) 0.2238(5) -0.0108(3) 0.0718(18) Uani 1 1 d .
C9 C -0.0410(3) 0.2463(6) 0.0347(4) 0.095(2) Uani 1 1 d .
C10 C -0.0335(4) 0.3437(5) 0.0510(5) 0.103(3) Uani 1 1 d .
C11 C -0.0394(3) 0.3705(5) 0.1150(4) 0.0660(18) Uani 1 1 d .
C12 C -0.0510(3) 0.3058(5) 0.1640(5) 0.088(2) Uani 1 1 d .
C13 C -0.0124(4) 0.3317(5) 0.2268(4) 0.083(2) Uani 1 1 d .
C14 C 0.0157(4) 0.2630(7) 0.2687(4) 0.079(2) Uani 1 1 d .
C15 C 0.0105(5) 0.1697(6) 0.2520(5) 0.085(2) Uani 1 1 d .
C16 C 0.0739(6) 0.1253(5) 0.2765(3) 0.082(2) Uani 1 1 d .
C17 C 0.1035(4) 0.0561(4) 0.2399(3) 0.0758(19) Uani 1 1 d .
C18 C 0.0642(4) 0.0247(4) 0.1784(3) 0.0672(18) Uani 1 1 d .
C19 C 0.1130(4) 0.0074(4) 0.1335(4) 0.0702(19) Uani 1 1 d .
C20 C 0.0977(3) 0.0296(4) 0.0683(3) 0.0589(16) Uani 1 1 d .
C21 C 0.1493(4) 0.0699(4) 0.0340(3) 0.0671(18) Uani 1 1 d .
C22 C 0.1132(4) 0.1383(5) -0.0111(3) 0.0688(18) Uani 1 1 d .
C23 C 0.1537(5) 0.2194(5) -0.0203(3) 0.077(2) Uani 1 1 d .
C24 C 0.1160(5) 0.3074(6) -0.0240(3) 0.076(2) Uani 1 1 d .
C25 C 0.0476(5) 0.3090(5) -0.0187(3) 0.088(2) Uani 1 1 d .
C26 C 0.0199(4) 0.3838(5) 0.0190(3) 0.0650(18) Uani 1 1 d .
C27 C 0.0665(4) 0.4448(5) 0.0491(3) 0.0754(19) Uani 1 1 d .
C28 C 0.0575(4) 0.4793(4) 0.1193(3) 0.0701(18) Uani 1 1 d .
C29 C 0.0082(4) 0.4423(5) 0.1463(4) 0.085(2) Uani 1 1 d .
C30 C 0.0215(4) 0.4177(5) 0.2162(4) 0.084(2) Uani 1 1 d .
C31 C 0.0895(5) 0.4350(4) 0.2501(4) 0.079(2) Uani 1 1 d .
C32 C 0.1421(3) 0.4766(4) 0.2202(3) 0.0635(17) Uani 1 1 d .
C33 C 0.1237(4) 0.4978(3) 0.1522(3) 0.0639(17) Uani 1 1 d .
C34 C 0.1763(3) 0.4933(4) 0.1054(3) 0.0651(17) Uani 1 1 d .
C35 C 0.1348(4) 0.4470(4) 0.0457(3) 0.0631(17) Uani 1 1 d .
C36 C 0.1618(4) 0.3786(5) 0.0062(3) 0.0679(18) Uani 1 1 d .
C37 C 0.2302(4) 0.3397(4) 0.0220(3) 0.0683(18) Uani 1 1 d .
C38 C 0.2196(4) 0.2349(5) 0.0110(3) 0.0667(18) Uani 1 1 d .
C39 C 0.2509(3) 0.1666(5) 0.0536(3) 0.0724(19) Uani 1 1 d .
C40 C 0.2141(4) 0.0867(5) 0.0663(3) 0.0673(18) Uani 1 1 d .
C41 C 0.2302(3) 0.0609(5) 0.1351(4) 0.0736(18) Uani 1 1 d .
C42 C 0.1828(4) 0.0249(4) 0.1697(3) 0.0735(19) Uani 1 1 d .
C43 C 0.1749(4) 0.0543(4) 0.2347(3) 0.0672(18) Uani 1 1 d .
C44 C 0.2186(4) 0.1220(6) 0.2644(3) 0.080(2) Uani 1 1 d .
C45 C 0.2184(5) 0.2861(12) 0.3104(4) 0.143(6) Uani 1 1 d .
C46 C 0.1867(7) 0.1942(5) 0.3058(3) 0.097(3) Uani 1 1 d .
C47 C 0.1200(5) 0.1943(8) 0.3084(3) 0.091(3) Uani 1 1 d .
C48 C 0.0846(6) 0.2808(6) 0.3056(3) 0.090(3) Uani 1 1 d .
C49 C 0.1220(4) 0.3650(5) 0.2972(3) 0.0664(18) Uani 1 1 d .
C50 C 0.1902(5) 0.3672(4) 0.2983(3) 0.072(2) Uani 1 1 d .
C51 C 0.2128(3) 0.4414(4) 0.2515(3) 0.0674(17) Uani 1 1 d .
C52 C 0.2512(3) 0.4077(4) 0.1990(3) 0.0761(19) Uani 1 1 d .
C53 C 0.2338(3) 0.4262(4) 0.1349(3) 0.0582(16) Uani 1 1 d .
C54 C 0.2616(3) 0.3545(5) 0.0931(3) 0.0728(19) Uani 1 1 d .
C55 C 0.2992(3) 0.2930(5) 0.1342(3) 0.0689(18) Uani 1 1 d .
C56 C 0.3050(4) 0.1893(5) 0.1146(3) 0.081(2) Uani 1 1 d .
C57 C 0.2794(3) 0.1286(5) 0.1676(4) 0.0780(19) Uani 1 1 d .
C58 C 0.2752(4) 0.1554(5) 0.2303(4) 0.096(2) Uani 1 1 d .
C59 C 0.3148(4) 0.2476(8) 0.2559(4) 0.115(3) Uani 1 1 d .
C60 C 0.3106(3) 0.3284(4) 0.2064(3) 0.0619(16) Uani 1 1 d .
C61 C 0.2722(3) 0.5695(4) 0.3932(3) 0.0660(16) Uani 1 1 d .
C62 C 0.2976(3) 0.4795(4) 0.4201(3) 0.099(2) Uani 1 1 d .
H62A H 0.3243 0.4505 0.3906 0.149 Uiso 1 1 calc R
H62B H 0.2593 0.4402 0.4253 0.149 Uiso 1 1 calc R
H62C H 0.3259 0.4886 0.4623 0.149 Uiso 1 1 calc R
C63 C 0.2289(3) 0.6196(4) 0.4363(2) 0.102(2) Uani 1 1 d .
H63A H 0.2143 0.6784 0.4166 0.154 Uiso 1 1 calc R
H63B H 0.2556 0.6298 0.4790 0.154 Uiso 1 1 calc R
H63C H 0.1893 0.5825 0.4405 0.154 Uiso 1 1 calc R
C64 C 0.3301(3) 0.6369(4) 0.3784(3) 0.0831(19) Uani 1 1 d .
H64A H 0.3099 0.6945 0.3612 0.125 Uiso 1 1 calc R
H64B H 0.3545 0.6089 0.3466 0.125 Uiso 1 1 calc R
H64C H 0.3615 0.6488 0.4183 0.125 Uiso 1 1 calc R
C65 C 0.2098(4) 0.7227(4) 0.1522(3) 0.0674(17) Uani 1 1 d .
C66 C 0.1315(3) 0.7273(4) 0.1494(3) 0.088(2) Uani 1 1 d .
H66A H 0.1091 0.7007 0.1087 0.132 Uiso 1 1 calc R
H66B H 0.1176 0.7910 0.1521 0.132 Uiso 1 1 calc R
H66C H 0.1189 0.6929 0.1857 0.132 Uiso 1 1 calc R
C67 C 0.2288(3) 0.7783(4) 0.0932(3) 0.100(2) Uani 1 1 d .
H67A H 0.2776 0.7752 0.0937 0.149 Uiso 1 1 calc R
H67B H 0.2152 0.8421 0.0965 0.149 Uiso 1 1 calc R
H67C H 0.2053 0.7522 0.0528 0.149 Uiso 1 1 calc R
C68 C 0.2429(4) 0.7637(4) 0.2133(3) 0.116(3) Uani 1 1 d .
H68A H 0.2919 0.7609 0.2156 0.173 Uiso 1 1 calc R
H68B H 0.2298 0.7300 0.2497 0.173 Uiso 1 1 calc R
H68C H 0.2288 0.8275 0.2153 0.173 Uiso 1 1 calc R
C69 C 0.2918(4) 0.5288(5) -0.0616(3) 0.093(2) Uani 1 1 d .
C70 C 0.3229(3) 0.6196(4) -0.0269(3) 0.092(2) Uani 1 1 d .
H70A H 0.3694 0.6080 -0.0060 0.137 Uiso 1 1 calc R
H70B H 0.2958 0.6385 0.0057 0.137 Uiso 1 1 calc R
H70C H 0.3227 0.6682 -0.0590 0.137 Uiso 1 1 calc R
C71 C 0.3444(3) 0.4892(5) -0.1057(3) 0.132(3) Uani 1 1 d .
H71A H 0.3887 0.4812 -0.0790 0.198 Uiso 1 1 calc R
H71B H 0.3481 0.5322 -0.1407 0.198 Uiso 1 1 calc R
H71C H 0.3281 0.4303 -0.1240 0.198 Uiso 1 1 calc R
C72 C 0.2202(3) 0.5414(5) -0.0933(3) 0.120(3) Uani 1 1 d .
H72A H 0.1936 0.5652 -0.0618 0.181 Uiso 1 1 calc R
H72B H 0.2016 0.4827 -0.1099 0.181 Uiso 1 1 calc R
H72C H 0.2186 0.5847 -0.1292 0.181 Uiso 1 1 calc R
C73 C 0.4320(5) 0.0047(7) 0.1329(5) 0.143(3) Uani 1 1 d .
C74 C 0.4137(4) -0.0809(5) 0.0876(4) 0.136(3) Uani 1 1 d .
H74A H 0.4201 -0.0656 0.0435 0.203 Uiso 1 1 calc R
H74B H 0.3666 -0.0980 0.0877 0.203 Uiso 1 1 calc R
H74C H 0.4432 -0.1320 0.1036 0.203 Uiso 1 1 calc R
C75 C 0.5037(4) 0.0396(7) 0.1322(4) 0.201(5) Uani 1 1 d .
H75A H 0.5121 0.0932 0.1603 0.301 Uiso 1 1 calc R
H75B H 0.5088 0.0564 0.0880 0.301 Uiso 1 1 calc R
H75C H 0.5362 -0.0084 0.1479 0.301 Uiso 1 1 calc R
C76 C 0.4174(4) -0.0175(6) 0.2051(5) 0.187(4) Uani 1 1 d .
H76A H 0.4261 0.0371 0.2321 0.280 Uiso 1 1 calc R
H76B H 0.4471 -0.0670 0.2238 0.280 Uiso 1 1 calc R
H76C H 0.3702 -0.0361 0.2031 0.280 Uiso 1 1 calc R
OW1 O 0.3777(3) 0.5727(4) 0.1840(3) 0.230(3) Uiso 1 1 d .
OW2 O 0.4312(4) 0.2657(5) 0.4556(4) 0.253(3) Uiso 1 1 d .

loop_
_atom_site_aniso_label
_atom_site_aniso_U_11
_atom_site_aniso_U_22
_atom_site_aniso_U_33
_atom_site_aniso_U_23
_atom_site_aniso_U_13
_atom_site_aniso_U_12
O1 0.395(11) 0.086(4) 0.084(4) 0.006(3) 0.025(6) 0.085(6)
O2 0.067(3) 0.108(4) 0.129(4) -0.016(3) 0.003(3) -0.016(3)
O3 0.142(5) 0.136(5) 0.146(5) 0.011(4) 0.008(4) 0.038(4)
O4 0.105(3) 0.082(3) 0.055(3) -0.009(2) 0.027(2) -0.005(3)
O5 0.100(3) 0.085(3) 0.059(3) -0.023(2) 0.034(3) -0.012(3)
O6 0.122(3) 0.068(3) 0.057(3) -0.010(2) 0.031(2) -0.030(3)
O7 0.082(3) 0.049(3) 0.078(3) -0.002(2) 0.027(2) -0.015(2)
O8 0.153(4) 0.102(3) 0.067(3) -0.025(3) 0.062(3) -0.048(3)
O9 0.136(4) 0.089(3) 0.082(3) -0.028(3) 0.052(3) -0.057(3)
O10 0.086(3) 0.081(3) 0.158(4) -0.026(3) 0.055(3) 0.013(3)
O11 0.178(6) 0.126(5) 0.153(5) -0.027(4) 0.040(4) 0.025(5)
C1 0.047(4) 0.081(5) 0.082(5) 0.006(5) 0.002(4) -0.017(4)
C2 0.059(5) 0.083(6) 0.103(6) -0.018(5) 0.047(4) -0.029(4)
C3 0.072(5) 0.081(6) 0.106(7) -0.012(6) 0.058(5) -0.026(5)
C4 0.083(5) 0.066(5) 0.053(5) -0.006(4) 0.025(4) -0.024(4)
C5 0.080(5) 0.052(4) 0.092(6) -0.024(4) 0.013(5) -0.017(4)
C6 0.103(6) 0.058(4) 0.048(4) -0.016(4) 0.017(4) -0.028(4)
C7 0.087(6) 0.064(5) 0.039(4) -0.011(3) -0.008(4) 0.005(5)
C8 0.071(5) 0.073(5) 0.067(5) -0.009(4) -0.003(4) 0.008(5)
C9 0.058(5) 0.087(6) 0.123(7) -0.021(5) -0.033(5) -0.007(4)
C10 0.082(6) 0.057(6) 0.146(8) -0.003(5) -0.056(6) 0.016(5)
C11 0.044(4) 0.072(5) 0.081(5) -0.025(5) 0.005(4) 0.008(4)
C12 0.071(5) 0.073(6) 0.135(8) -0.002(6) 0.064(5) -0.002(4)
C13 0.128(7) 0.051(5) 0.089(6) -0.011(5) 0.075(6) 0.018(5)
C14 0.079(6) 0.107(8) 0.066(5) -0.005(5) 0.060(5) -0.023(6)
C15 0.116(7) 0.057(6) 0.103(7) -0.013(5) 0.079(6) -0.021(6)
C16 0.171(9) 0.045(5) 0.043(4) -0.005(4) 0.058(5) -0.043(6)
C17 0.121(7) 0.052(4) 0.063(5) 0.011(4) 0.043(5) -0.023(5)
C18 0.105(6) 0.041(4) 0.059(5) -0.003(3) 0.024(5) -0.019(4)
C19 0.110(6) 0.036(4) 0.076(5) 0.005(4) 0.049(5) -0.005(4)
C20 0.071(5) 0.056(4) 0.050(4) -0.018(3) 0.010(4) 0.006(4)
C21 0.115(6) 0.045(4) 0.049(4) -0.014(3) 0.035(5) 0.003(4)
C22 0.108(6) 0.057(5) 0.043(4) -0.025(4) 0.019(4) -0.021(5)
C23 0.113(7) 0.088(6) 0.035(4) -0.017(4) 0.021(4) -0.004(6)
C24 0.111(7) 0.098(7) 0.024(3) 0.010(4) 0.026(4) 0.025(6)
C25 0.137(8) 0.082(6) 0.039(4) 0.008(4) -0.008(5) 0.025(6)
C26 0.065(5) 0.059(5) 0.069(5) 0.017(4) 0.005(4) -0.006(4)
C27 0.084(6) 0.065(5) 0.076(5) 0.029(4) 0.011(5) 0.013(5)
C28 0.085(6) 0.045(4) 0.079(6) 0.000(4) 0.009(5) 0.011(4)
C29 0.103(7) 0.073(5) 0.094(6) 0.008(5) 0.058(6) 0.043(5)
C30 0.101(6) 0.050(5) 0.119(7) -0.030(5) 0.073(6) -0.008(5)
C31 0.124(7) 0.050(4) 0.079(5) -0.031(4) 0.066(5) -0.017(5)
C32 0.073(5) 0.056(4) 0.061(5) -0.013(3) 0.013(4) 0.008(4)
C33 0.104(6) 0.019(3) 0.073(5) -0.011(3) 0.028(5) -0.011(3)
C34 0.105(5) 0.040(4) 0.059(4) 0.011(3) 0.043(4) -0.003(4)
C35 0.090(5) 0.046(4) 0.054(4) 0.023(3) 0.012(4) -0.011(4)
C36 0.102(6) 0.077(5) 0.026(3) 0.003(3) 0.014(4) -0.007(5)
C37 0.093(5) 0.071(5) 0.054(4) 0.003(4) 0.051(4) -0.019(4)
C38 0.094(6) 0.077(6) 0.043(4) -0.011(4) 0.051(4) -0.006(5)
C39 0.093(6) 0.081(5) 0.052(5) -0.028(4) 0.039(4) -0.017(5)
C40 0.075(5) 0.062(5) 0.068(5) -0.025(4) 0.022(4) 0.004(4)
C41 0.070(5) 0.071(5) 0.078(6) -0.007(4) 0.006(5) 0.013(4)
C42 0.116(7) 0.040(4) 0.068(5) 0.010(4) 0.024(5) 0.014(4)
C43 0.103(6) 0.033(4) 0.063(5) 0.006(3) 0.005(5) -0.008(4)
C44 0.085(6) 0.093(6) 0.062(5) 0.030(5) 0.010(4) 0.015(5)
C45 0.080(7) 0.289(18) 0.054(5) -0.014(8) -0.008(5) 0.090(10)
C46 0.187(12) 0.042(5) 0.052(5) 0.008(4) -0.013(6) -0.022(7)
C47 0.102(7) 0.146(11) 0.028(4) 0.015(5) 0.017(5) 0.012(7)
C48 0.179(10) 0.066(6) 0.042(4) 0.000(4) 0.071(5) 0.014(7)
C49 0.096(6) 0.067(5) 0.041(4) -0.011(4) 0.022(4) 0.015(5)
C50 0.107(7) 0.051(5) 0.050(4) 0.007(3) -0.010(5) 0.007(5)
C51 0.103(6) 0.059(4) 0.044(4) -0.007(3) 0.022(4) -0.022(4)
C52 0.064(4) 0.089(5) 0.081(5) -0.039(4) 0.028(4) -0.026(4)
C53 0.079(5) 0.053(4) 0.049(4) -0.009(3) 0.029(4) -0.013(3)
C54 0.084(5) 0.093(6) 0.048(4) -0.006(4) 0.030(4) -0.017(4)
C55 0.061(4) 0.090(5) 0.062(5) -0.012(4) 0.032(4) -0.028(4)
C56 0.092(6) 0.082(5) 0.078(5) -0.010(4) 0.041(5) 0.023(4)
C57 0.071(5) 0.084(5) 0.080(5) -0.003(5) 0.016(4) 0.022(4)
C58 0.096(6) 0.075(6) 0.101(7) -0.003(5) -0.032(6) 0.008(5)
C59 0.091(6) 0.199(10) 0.051(5) 0.016(6) -0.005(5) 0.011(7)
C60 0.052(4) 0.061(4) 0.072(5) -0.009(4) 0.008(4) -0.013(4)
C61 0.073(4) 0.081(5) 0.046(4) -0.015(4) 0.016(4) 0.004(4)
C62 0.136(6) 0.068(5) 0.103(5) 0.013(4) 0.051(5) 0.022(5)
C63 0.111(5) 0.151(6) 0.046(4) -0.022(4) 0.014(4) 0.056(5)
C64 0.081(5) 0.086(5) 0.088(5) -0.006(4) 0.030(4) -0.023(4)
C65 0.104(6) 0.032(4) 0.064(4) 0.015(3) 0.008(4) 0.002(4)
C66 0.094(5) 0.079(5) 0.090(5) 0.020(4) 0.012(4) 0.005(4)
C67 0.121(6) 0.107(5) 0.085(5) 0.000(4) 0.058(4) -0.028(5)
C68 0.185(8) 0.073(5) 0.080(5) 0.005(4) -0.007(5) -0.030(5)
C69 0.117(6) 0.128(6) 0.046(4) 0.009(4) 0.053(4) -0.031(5)
C70 0.131(6) 0.080(5) 0.068(4) 0.005(4) 0.029(4) -0.025(4)
C71 0.128(6) 0.176(7) 0.113(6) -0.033(5) 0.084(5) -0.043(5)
C72 0.094(6) 0.193(8) 0.071(5) -0.010(5) 0.001(4) -0.018(6)
C73 0.146(9) 0.157(10) 0.120(8) -0.003(7) 0.004(7) 0.055(8)
C74 0.143(7) 0.110(7) 0.152(8) -0.003(6) 0.018(6) 0.021(6)
C75 0.068(6) 0.320(13) 0.225(10) -0.081(9) 0.059(6) -0.071(7)
C76 0.181(9) 0.205(10) 0.164(9) -0.033(8) -0.005(8) 0.056(8)

loop_
_atom_type_symbol
_atom_type_description
_atom_type_scat_dispersion_real
_atom_type_scat_dispersion_imag
_atom_type_scat_source
C C 0.0033 0.0016 'International Tables Vol C Tables 4.2.6.8 and 6.1.1.4'
H H 0.0000 0.0000 'International Tables Vol C Tables 4.2.6.8 and 6.1.1.4'
O O 0.0106 0.0060 'International Tables Vol C Tables 4.2.6.8 and 6.1.1.4'

loop_
_geom_angle_atom_site_label_1
_geom_angle_atom_site_label_2
_geom_angle_atom_site_label_3
_geom_angle
C45 O1 C59 113.0(7)
C60 O2 H2 109.5
C59 O3 H3 109.5
C51 O4 O5 105.9(4)
C61 O5 O4 106.2(4)
C34 O6 O7 107.2(4)
C65 O7 O6 112.3(4)
O9 O8 C37 104.9(4)
O8 O9 C69 109.2(4)
C56 O10 O11 104.4(5)
O10 O11 C73 114.8(6)
C2 C1 C9 121.5(8)
C2 C1 C5 106.8(7)
C9 C1 C5 118.9(7)
C1 C2 C3 111.2(7)
C1 C2 C12 118.0(8)
C3 C2 C12 119.1(7)
C15 C3 C2 119.6(8)
C15 C3 C4 120.7(8)
C2 C3 C4 106.1(7)
C18 C4 C5 120.3(6)
C18 C4 C3 120.9(7)
C5 C4 C3 109.2(7)
C6 C5 C4 122.8(7)
C6 C5 C1 119.8(7)
C4 C5 C1 106.6(7)
C5 C6 C7 120.6(7)
C5 C6 C20 118.4(6)
C7 C6 C20 108.6(6)
C8 C7 C6 123.7(7)
C8 C7 C22 118.0(7)
C6 C7 C22 106.9(6)
C7 C8 C25 121.7(7)
C7 C8 C9 118.4(7)
C25 C8 C9 106.7(7)
C1 C9 C10 121.0(8)
C1 C9 C8 118.5(7)
C10 C9 C8 107.4(7)
C11 C10 C9 117.9(8)
C11 C10 C26 119.7(7)
C9 C10 C26 109.6(8)
C10 C11 C12 122.5(8)
C10 C11 C29 117.7(7)
C12 C11 C29 108.2(7)
C11 C12 C13 110.3(7)
C11 C12 C2 119.1(8)
C13 C12 C2 118.2(8)
C14 C13 C12 118.7(7)
C14 C13 C30 124.4(9)
C12 C13 C30 106.1(7)
C13 C14 C15 122.4(9)
C13 C14 C48 116.6(8)
C15 C14 C48 108.8(8)
C3 C15 C14 121.8(9)
C3 C15 C16 118.2(8)
C14 C15 C16 108.8(8)
C15 C16 C17 122.5(8)
C15 C16 C47 107.9(8)
C17 C16 C47 116.2(9)
C43 C17 C16 122.9(7)
C43 C17 C18 108.9(6)
C16 C17 C18 118.2(8)
C4 C18 C17 119.1(6)
C4 C18 C19 118.2(6)
C17 C18 C19 107.1(6)
C20 C19 C18 121.3(7)
C20 C19 C42 119.8(6)
C18 C19 C42 107.8(6)
C19 C20 C21 120.7(6)
C19 C20 C6 118.9(6)
C21 C20 C6 108.3(6)
C40 C21 C20 120.6(6)
C40 C21 C22 120.9(7)
C20 C21 C22 105.8(6)
C7 C22 C23 123.8(7)
C7 C22 C21 110.5(6)
C23 C22 C21 113.9(7)
C38 C23 C22 124.9(7)
C38 C23 C24 108.5(7)
C22 C23 C24 114.8(7)
C25 C24 C36 120.7(7)
C25 C24 C23 120.5(8)
C36 C24 C23 108.4(7)
C24 C25 C8 121.2(7)
C24 C25 C26 120.3(8)
C8 C25 C26 108.6(7)
C27 C26 C10 122.8(7)
C27 C26 C25 115.6(7)
C10 C26 C25 107.7(7)
C26 C27 C35 126.8(7)
C26 C27 C28 117.4(7)
C35 C27 C28 107.4(7)
C29 C28 C33 125.0(7)
C29 C28 C27 117.7(7)
C33 C28 C27 105.8(6)
C28 C29 C30 119.1(8)
C28 C29 C11 124.4(7)
C30 C29 C11 105.2(7)
C31 C30 C13 119.8(8)
C31 C30 C29 116.4(7)
C13 C30 C29 110.0(8)
C32 C31 C30 123.6(7)
C32 C31 C49 107.7(7)
C30 C31 C49 118.5(7)
C31 C32 C33 115.4(6)
C31 C32 C51 111.0(6)
C33 C32 C51 123.9(6)
C28 C33 C32 120.4(6)
C28 C33 C34 111.3(6)
C32 C33 C34 121.4(6)
O6 C34 C35 110.7(5)
O6 C34 C33 115.4(4)
C35 C34 C33 101.4(5)
O6 C34 C53 112.5(5)
C35 C34 C53 108.2(5)
C33 C34 C53 108.0(5)
C27 C35 C36 118.3(7)
C27 C35 C34 112.3(6)
C36 C35 C34 124.1(6)
C35 C36 C24 118.1(7)
C35 C36 C37 123.7(6)
C24 C36 C37 108.5(7)
C36 C37 O8 115.5(5)
C36 C37 C54 112.6(5)
O8 C37 C54 109.3(5)
C36 C37 C38 104.3(6)
O8 C37 C38 106.6(5)
C54 C37 C38 107.9(6)
C23 C38 C39 118.2(7)
C23 C38 C37 109.0(7)
C39 C38 C37 124.2(7)
C38 C39 C40 120.2(7)
C38 C39 C56 122.8(7)
C40 C39 C56 109.3(7)
C21 C40 C39 121.7(7)
C21 C40 C41 118.2(7)
C39 C40 C41 110.6(7)
C42 C41 C40 123.1(7)
C42 C41 C57 118.3(7)
C40 C41 C57 107.7(7)
C41 C42 C43 124.1(7)
C41 C42 C19 117.5(6)
C43 C42 C19 106.7(7)
C44 C43 C17 120.5(7)
C44 C43 C42 117.9(7)
C17 C43 C42 109.4(7)
C43 C44 C58 118.9(7)
C43 C44 C46 116.1(7)
C58 C44 C46 116.5(8)
C50 C45 O1 114.4(14)
C50 C45 C46 129.4(9)
O1 C45 C46 114.9(12)
C47 C46 C45 114.5(10)
C47 C46 C44 121.3(9)
C45 C46 C44 115.9(10)
C46 C47 C48 118.8(10)
C46 C47 C16 122.9(10)
C48 C47 C16 108.4(8)
C47 C48 C49 118.9(9)
C47 C48 C14 106.0(8)
C49 C48 C14 122.2(8)
C50 C49 C48 123.2(8)
C50 C49 C31 108.9(7)
C48 C49 C31 118.5(8)
C45 C50 C49 112.3(9)
C45 C50 C51 125.4(10)
C49 C50 C51 113.1(7)
O4 C51 C52 102.4(5)
O4 C51 C32 112.3(5)
C52 C51 C32 109.7(5)
O4 C51 C50 116.6(5)
C52 C51 C50 117.1(6)
C32 C51 C50 99.0(6)
C53 C52 C51 124.7(6)
C53 C52 C60 107.5(5)
C51 C52 C60 126.9(6)
C52 C53 C54 111.7(6)
C52 C53 C34 124.9(6)
C54 C53 C34 121.2(5)
C55 C54 C53 107.6(5)
C55 C54 C37 127.5(6)
C53 C54 C37 121.5(6)
C54 C55 C60 111.2(6)
C54 C55 C56 121.3(6)
C60 C55 C56 123.9(6)
O10 C56 C57 110.6(5)
O10 C56 C39 116.9(5)
C57 C56 C39 101.2(6)
O10 C56 C55 109.3(5)
C57 C56 C55 108.3(5)
C39 C56 C55 110.1(6)
C58 C57 C41 119.1(7)
C58 C57 C56 125.8(7)
C41 C57 C56 108.8(7)
C57 C58 C44 121.2(7)
C57 C58 C59 116.7(8)
C44 C58 C59 118.7(8)
O3 C59 O1 107.0(7)
O3 C59 C60 109.9(7)
O1 C59 C60 106.0(7)
O3 C59 C58 105.6(8)
O1 C59 C58 111.9(7)
C60 C59 C58 116.2(6)
O2 C60 C59 106.5(5)
O2 C60 C55 112.3(5)
C59 C60 C55 111.7(6)
O2 C60 C52 104.0(4)
C59 C60 C52 123.6(6)
C55 C60 C52 98.6(5)
C62 C61 O5 111.7(5)
C62 C61 C63 113.1(5)
O5 C61 C63 99.1(4)
C62 C61 C64 113.9(5)
O5 C61 C64 109.5(5)
C63 C61 C64 108.5(5)
C61 C62 H62A 109.5
C61 C62 H62B 109.5
H62A C62 H62B 109.5
C61 C62 H62C 109.5
H62A C62 H62C 109.5
H62B C62 H62C 109.5
C61 C63 H63A 109.5
C61 C63 H63B 109.5
H63A C63 H63B 109.5
C61 C63 H63C 109.5
H63A C63 H63C 109.5
H63B C63 H63C 109.5
C61 C64 H64A 109.5
C61 C64 H64B 109.5
H64A C64 H64B 109.5
C61 C64 H64C 109.5
H64A C64 H64C 109.5
H64B C64 H64C 109.5
O7 C65 C68 108.2(5)
O7 C65 C66 110.7(5)
C68 C65 C66 108.9(5)
O7 C65 C67 110.8(5)
C68 C65 C67 109.9(5)
C66 C65 C67 108.4(5)
C65 C66 H66A 109.5
C65 C66 H66B 109.5
H66A C66 H66B 109.5
C65 C66 H66C 109.5
H66A C66 H66C 109.5
H66B C66 H66C 109.5
C65 C67 H67A 109.5
C65 C67 H67B 109.5
H67A C67 H67B 109.5
C65 C67 H67C 109.5
H67A C67 H67C 109.5
H67B C67 H67C 109.5
C65 C68 H68A 109.5
C65 C68 H68B 109.5
H68A C68 H68B 109.5
C65 C68 H68C 109.5
H68A C68 H68C 109.5
H68B C68 H68C 109.5
C72 C69 O9 112.7(5)
C72 C69 C70 112.2(6)
O9 C69 C70 97.9(5)
C72 C69 C71 117.3(6)
O9 C69 C71 106.4(5)
C70 C69 C71 108.5(5)
C69 C70 H70A 109.5
C69 C70 H70B 109.5
H70A C70 H70B 109.5
C69 C70 H70C 109.5
H70A C70 H70C 109.5
H70B C70 H70C 109.5
C69 C71 H71A 109.5
C69 C71 H71B 109.5
H71A C71 H71B 109.5
C69 C71 H71C 109.5
H71A C71 H71C 109.5
H71B C71 H71C 109.5
C69 C72 H72A 109.5
C69 C72 H72B 109.5
H72A C72 H72B 109.5
C69 C72 H72C 109.5
H72A C72 H72C 109.5
H72B C72 H72C 109.5
C75 C73 O11 113.5(8)
C75 C73 C74 112.8(8)
O11 C73 C74 91.8(6)
C75 C73 C76 112.8(8)
O11 C73 C76 114.2(7)
C74 C73 C76 110.0(8)
C73 C74 H74A 109.5
C73 C74 H74B 109.5
H74A C74 H74B 109.5
C73 C74 H74C 109.5
H74A C74 H74C 109.5
H74B C74 H74C 109.5
C73 C75 H75A 109.5
C73 C75 H75B 109.5
H75A C75 H75B 109.5
C73 C75 H75C 109.5
H75A C75 H75C 109.5
H75B C75 H75C 109.5
C73 C76 H76A 109.5
C73 C76 H76B 109.5
H76A C76 H76B 109.5
C73 C76 H76C 109.5
H76A C76 H76C 109.5
H76B C76 H76C 109.5

loop_
_geom_bond_atom_site_label_1
_geom_bond_atom_site_label_2
_geom_bond_distance
O1 C45 1.395(10)
O1 C59 1.501(8)
O2 C60 1.432(5)
O2 H2 0.8200
O3 C59 1.369(7)
O3 H3 0.8200
O4 C51 1.476(6)
O4 O5 1.502(4)
O5 C61 1.464(6)
O6 C34 1.437(5)
O6 O7 1.489(4)
O7 C65 1.416(5)
O8 O9 1.481(4)
O8 C37 1.490(5)
O9 C69 1.528(7)
O10 C56 1.463(6)
O10 O11 1.536(5)
O11 C73 1.542(8)
C1 C2 1.399(8)
C1 C9 1.411(8)
C1 C5 1.491(8)
C2 C3 1.407(8)
C2 C12 1.473(8)
C3 C15 1.368(9)
C3 C4 1.468(8)
C4 C18 1.373(7)
C4 C5 1.406(7)
C5 C6 1.351(7)
C6 C7 1.428(7)
C6 C20 1.468(7)
C7 C8 1.326(7)
C7 C22 1.438(7)
C8 C25 1.451(8)
C8 C9 1.515(8)
C9 C10 1.440(8)
C10 C11 1.392(9)
C10 C26 1.447(9)
C11 C12 1.417(8)
C11 C29 1.469(8)
C12 C13 1.437(9)
C13 C14 1.367(8)
C13 C30 1.438(8)
C14 C15 1.383(9)
C14 C48 1.466(9)
C15 C16 1.420(9)
C16 C17 1.426(8)
C16 C47 1.430(9)
C17 C43 1.426(7)
C17 C18 1.444(7)
C18 C19 1.456(7)
C19 C20 1.363(7)
C19 C42 1.475(8)
C20 C21 1.447(7)
C21 C40 1.360(7)
C21 C22 1.455(7)
C22 C23 1.441(8)
C23 C38 1.369(8)
C23 C24 1.462(8)
C24 C25 1.369(8)
C24 C36 1.436(8)
C25 C26 1.479(8)
C26 C27 1.345(8)
C27 C35 1.357(7)
C27 C28 1.564(8)
C28 C29 1.305(7)
C28 C33 1.393(7)
C29 C30 1.461(8)
C30 C31 1.427(8)
C31 C32 1.416(7)
C31 C49 1.469(8)
C32 C33 1.420(7)
C32 C51 1.522(7)
C33 C34 1.523(7)
C34 C35 1.513(7)
C34 C53 1.535(7)
C35 C36 1.431(8)
C36 C37 1.446(7)
C37 C54 1.507(7)
C37 C38 1.532(8)
C38 C39 1.391(8)
C39 C40 1.406(7)
C39 C56 1.544(8)
C40 C41 1.447(8)
C41 C42 1.362(7)
C41 C57 1.456(8)
C42 C43 1.433(7)
C43 C44 1.375(8)
C44 C58 1.486(9)
C44 C46 1.539(10)
C45 C50 1.297(12)
C45 C46 1.457(14)
C46 C47 1.320(10)
C47 C48 1.421(9)
C48 C49 1.440(8)
C49 C50 1.338(8)
C50 C51 1.550(7)
C51 C52 1.494(7)
C52 C53 1.332(7)
C52 C60 1.621(7)
C53 C54 1.499(7)
C54 C55 1.358(7)
C55 C60 1.551(7)
C55 C56 1.552(8)
C56 C57 1.541(8)
C57 C58 1.361(8)
C58 C59 1.582(10)
C59 C60 1.537(9)
C61 C62 1.464(7)
C61 C63 1.506(6)
C61 C64 1.562(6)
C62 H62A 0.9600
C62 H62B 0.9600
C62 H62C 0.9600
C63 H63A 0.9600
C63 H63B 0.9600
C63 H63C 0.9600
C64 H64A 0.9600
C64 H64B 0.9600
C64 H64C 0.9600
C65 C68 1.444(7)
C65 C66 1.534(7)
C65 C67 1.546(7)
C66 H66A 0.9600
C66 H66B 0.9600
C66 H66C 0.9600
C67 H67A 0.9600
C67 H67B 0.9600
C67 H67C 0.9600
C68 H68A 0.9600
C68 H68B 0.9600
C68 H68C 0.9600
C69 C72 1.465(7)
C69 C70 1.564(7)
C69 C71 1.585(7)
C70 H70A 0.9600
C70 H70B 0.9600
C70 H70C 0.9600
C71 H71A 0.9600
C71 H71B 0.9600
C71 H71C 0.9600
C72 H72A 0.9600
C72 H72B 0.9600
C72 H72C 0.9600
C73 C75 1.500(10)
C73 C74 1.549(10)
C73 C76 1.589(10)
C74 H74A 0.9600
C74 H74B 0.9600
C74 H74C 0.9600
C75 H75A 0.9600
C75 H75B 0.9600
C75 H75C 0.9600
C76 H76A 0.9600
C76 H76B 0.9600
C76 H76C 0.9600

loop_
_geom_hbond_atom_site_label_D
_geom_hbond_atom_site_label_H
_geom_hbond_atom_site_label_A
_geom_hbond_distance_DH
_geom_hbond_distance_HA
_geom_hbond_distance_DA
_geom_hbond_angle_DHA
O2 H2 O3 0.82 1.97 2.508(7) 122.7
